data_7233781
loop_
_publ_author_name
'Chengmin Ji'
'Zhihua Sun'
'Shu-Quan Zhang'
'Tianliang Chen'
'Pan Zhou'
'Yuanyuan Tang'
'Sangen Zhao'
'Junhua Luo'

_publ_section_title
;
 Switchable dielectric behaviour associated with above room-temperature
 phase transition in N-isopropylbenzylammonium dichloroacetate (N-IPBADC)
;
_journal_name_full 'Journal of Materials Chemistry C'
_journal_page_first 6134
_journal_page_last 6139
_journal_paper_doi 10.1039/C4TC00613E
_journal_volume 2
_journal_year 2014
_chemical_formula_moiety 'C10 H16 N, C2 H O2, 2(Cl)'
_chemical_formula_sum 'C12 H17 Cl2 N O2'
_chemical_formula_weight 278.17
_chemical_name_common 'N-Isopropylbenzylammonium Dichloroacetate'
_space_group_IT_number 14
_space_group_name_Hall '-P 2ybc'
_space_group_name_H-M_alt 'P 1 21/c 1'
_symmetry_space_group_name_H-M 'P 1 21/c 1'
_atom_sites_solution_hydrogens geom
_atom_sites_solution_primary direct
_atom_sites_solution_secondary difmap
_cell_angle_alpha 90.00
_cell_angle_beta 107.061(8)
_cell_angle_gamma 90.00
_cell_formula_units_Z 4
_cell_length_a 9.8256(9)
_cell_length_b 8.6329(5)
_cell_length_c 17.8841(19)
_cell_measurement_temperature 358(2)
_cell_volume 1450.2(2)
_computing_structure_refinement 'SHELXL-97 (Sheldrick, 1997)'
_computing_structure_solution 'SHELXS-97 (Sheldrick, 1990)'
_diffrn_ambient_temperature 358(2)
_diffrn_measured_fraction_theta_full 0.998
_diffrn_measured_fraction_theta_max 0.998
_diffrn_radiation_monochromator graphite
_diffrn_radiation_source 'fine-focus sealed tube'
_diffrn_radiation_type MoK\a
_diffrn_radiation_wavelength 0.71073
_diffrn_reflns_av_R_equivalents 0.0498
_diffrn_reflns_av_sigmaI/netI 0.0420
_diffrn_reflns_limit_h_max 12
_diffrn_reflns_limit_h_min -12
_diffrn_reflns_limit_k_max 10
_diffrn_reflns_limit_k_min -10
_diffrn_reflns_limit_l_max 22
_diffrn_reflns_limit_l_min -21
_diffrn_reflns_number 8979
_diffrn_reflns_theta_full 26.37
_diffrn_reflns_theta_max 26.37
_diffrn_reflns_theta_min 3.19
_exptl_absorpt_coefficient_mu 0.438
_exptl_absorpt_correction_T_max 0.916
_exptl_absorpt_correction_T_min 0.877
_exptl_absorpt_correction_type multi-scan
_exptl_absorpt_process_details 'CrystalClear (Rigaku Inc., 2008)'
_exptl_crystal_colour colourless
_exptl_crystal_density_diffrn 1.274
_exptl_crystal_density_method 'not measured'
_exptl_crystal_description block
_exptl_crystal_F_000 584
_exptl_crystal_size_max 0.35
_exptl_crystal_size_mid 0.25
_exptl_crystal_size_min 0.20
_refine_diff_density_max 0.137
_refine_diff_density_min -0.135
_refine_diff_density_rms 0.037
_refine_ls_extinction_coef 0.042(4)
_refine_ls_extinction_expression Fc^*^=kFc[1+0.001xFc^2^\l^3^/sin(2\q)]^-1/4^
_refine_ls_extinction_method SHELXL
_refine_ls_goodness_of_fit_ref 1.031
_refine_ls_hydrogen_treatment mixed
_refine_ls_matrix_type full
_refine_ls_number_parameters 202
_refine_ls_number_reflns 2968
_refine_ls_number_restraints 48
_refine_ls_restrained_S_all 1.027
_refine_ls_R_factor_all 0.0810
_refine_ls_R_factor_gt 0.0475
_refine_ls_shift/su_max 0.001
_refine_ls_shift/su_mean 0.000
_refine_ls_structure_factor_coef Fsqd
_refine_ls_weighting_details 'calc w=1/[\s^2^(Fo^2^)+(0.0681P)^2^+0.0483P] where P=(Fo^2^+2Fc^2^)/3'
_refine_ls_weighting_scheme calc
_refine_ls_wR_factor_gt 0.1230
_refine_ls_wR_factor_ref 0.1526
_reflns_number_gt 1727
_reflns_number_total 2968
_reflns_threshold_expression >2sigma(I)
_cod_data_source_file 1000004.cif
_cod_data_source_block PCOD1000004
_cod_original_sg_symbol_H-M 'P 21/c'
_cod_database_code 7233781

loop_
_symmetry_equiv_pos_as_xyz
'x, y, z'
'-x, y+1/2, -z+1/2'
'-x, -y, -z'
'x, -y-1/2, z-1/2'

loop_
_atom_site_label
_atom_site_type_symbol
_atom_site_fract_x
_atom_site_fract_y
_atom_site_fract_z
_atom_site_U_iso_or_equiv
_atom_site_adp_type
_atom_site_occupancy
_atom_site_symmetry_multiplicity
_atom_site_calc_flag
_atom_site_refinement_flags
_atom_site_disorder_assembly
_atom_site_disorder_group
N1 N 0.05505(16) -0.24207(16) -0.19723(9) 0.0687(5) Uani 1 1 d . . .
H17A H 0.0804 -0.1463 -0.1750 0.082 Uiso 1 1 d R . .
H17B H 0.0017 -0.2264 -0.2483 0.082 Uiso 1 1 d R . .
C1 C 0.2428(3) -0.2440(3) -0.31979(15) 0.0942(7) Uani 1 1 d . . .
H15 H 0.1646 -0.3041 -0.3495 0.113 Uiso 1 1 calc R . .
C2 C 0.3249(3) -0.1627(3) -0.35716(17) 0.1089(8) Uani 1 1 d . . .
H14 H 0.3033 -0.1684 -0.4125 0.131 Uiso 1 1 calc R . .
C3 C 0.4367(3) -0.0745(4) -0.3157(2) 0.1139(9) Uani 1 1 d . . .
H13 H 0.4926 -0.0188 -0.3419 0.137 Uiso 1 1 calc R . .
C4 C 0.4675(3) -0.0669(3) -0.23659(19) 0.1097(9) Uani 1 1 d . . .
H12 H 0.5444 -0.0043 -0.2075 0.132 Uiso 1 1 calc R . .
C5 C 0.3883(2) -0.1492(3) -0.19814(15) 0.0918(7) Uani 1 1 d . . .
H11 H 0.4126 -0.1446 -0.1427 0.110 Uiso 1 1 calc R . .
C6 C 0.2738(2) -0.2383(2) -0.23926(13) 0.0743(6) Uani 1 1 d . . .
C7 C 0.1875(2) -0.3270(2) -0.19707(15) 0.0898(7) Uani 1 1 d . . .
H16A H 0.1616 -0.4291 -0.2225 0.108 Uiso 1 1 calc R . .
H16B H 0.2457 -0.3453 -0.1424 0.108 Uiso 1 1 calc R . .
C8 C -0.0365(3) -0.3209(2) -0.15499(15) 0.0874(7) Uani 1 1 d . . .
H8 H -0.0574 -0.4280 -0.1767 0.105 Uiso 1 1 calc R . .
C9 C -0.1763(3) -0.2336(4) -0.17226(18) 0.1169(9) Uani 1 1 d . . .
H20A H -0.2194 -0.2263 -0.2290 0.175 Uiso 1 1 calc R . .
H20B H -0.1587 -0.1292 -0.1500 0.175 Uiso 1 1 calc R . .
H20C H -0.2410 -0.2888 -0.1490 0.175 Uiso 1 1 calc R . .
C10 C 0.0384(4) -0.3342(4) -0.06936(19) 0.1289(11) Uani 1 1 d . . .
H19A H 0.0616 -0.2305 -0.0470 0.193 Uiso 1 1 calc R . .
H19B H 0.1262 -0.3940 -0.0616 0.193 Uiso 1 1 calc R . .
H19C H -0.0237 -0.3869 -0.0434 0.193 Uiso 1 1 calc R . .
Cl2 Cl 0.3078(4) -0.9861(3) 0.0066(2) 0.1097(10) Uani 0.68 1 d PU . .
O1 O 0.10244(19) -0.93969(17) -0.14790(11) 0.1104(6) Uani 1 1 d . . .
O2 O 0.12726(19) -0.68934(17) -0.14992(10) 0.1098(6) Uani 1 1 d . . .
C11 C 0.1632(2) -0.8188(2) -0.12343(13) 0.0786(6) Uani 1 1 d . . .
C13 C 0.3127(8) -0.8367(9) -0.0633(5) 0.0680(14) Uani 0.62 1 d P . .
H13A H 0.3880 -0.8824 -0.0840 0.082 Uiso 0.62 1 d PR . .
Cl1 Cl 0.347(3) -0.983(3) 0.0032(16) 0.136(10) Uani 0.07 1 d PU . .
Cl3 Cl 0.2649(14) -0.9510(13) 0.0132(7) 0.214(6) Uani 0.25 1 d PU . .
Cl4 Cl 0.4164(13) -0.733(2) -0.0524(9) 0.197(5) Uani 0.14 1 d PU . .
Cl5 Cl 0.3808(9) -0.6637(9) -0.0214(5) 0.110(2) Uani 0.47 1 d PU . .
Cl6 Cl 0.3641(11) -0.6650(9) -0.0027(6) 0.109(2) Uani 0.39 1 d PU . .
C12 C 0.273(2) -0.820(2) -0.0421(10) 0.138(6) Uani 0.38 1 d P . .
H12A H 0.2053 -0.7818 -0.0140 0.166 Uiso 0.38 1 d PR . .

loop_
_atom_site_aniso_label
_atom_site_aniso_U_11
_atom_site_aniso_U_22
_atom_site_aniso_U_33
_atom_site_aniso_U_23
_atom_site_aniso_U_13
_atom_site_aniso_U_12
N1 0.0714(10) 0.0446(8) 0.0849(10) 0.0016(7) 0.0146(8) -0.0039(7)
C1 0.0840(16) 0.0779(16) 0.1085(19) -0.0104(13) 0.0090(13) -0.0014(12)
C2 0.115(2) 0.112(2) 0.0996(18) 0.0060(15) 0.0300(17) 0.0009(17)
C3 0.098(2) 0.109(2) 0.140(3) 0.0063(19) 0.0434(18) -0.0104(16)
C4 0.0820(17) 0.108(2) 0.135(2) -0.0190(18) 0.0247(16) -0.0249(15)
C5 0.0764(14) 0.0930(16) 0.0975(15) -0.0110(12) 0.0122(12) -0.0050(13)
C6 0.0649(12) 0.0562(11) 0.0961(15) -0.0006(10) 0.0146(10) 0.0081(9)
C7 0.0825(15) 0.0609(13) 0.1248(19) 0.0167(11) 0.0286(13) 0.0120(10)
C8 0.0969(17) 0.0549(12) 0.1137(18) 0.0027(10) 0.0361(14) -0.0090(11)
C9 0.0990(19) 0.115(2) 0.146(2) 0.0096(18) 0.0514(17) -0.0006(16)
C10 0.147(3) 0.128(2) 0.115(2) 0.0406(16) 0.042(2) 0.0021(19)
Cl2 0.111(2) 0.0890(12) 0.1105(14) 0.0355(10) 0.0029(11) 0.0004(12)
O1 0.1122(13) 0.0570(9) 0.1338(13) -0.0151(8) -0.0077(10) -0.0084(8)
O2 0.1222(14) 0.0578(9) 0.1191(13) 0.0067(8) -0.0119(10) -0.0016(8)
C11 0.0837(14) 0.0519(12) 0.0905(14) -0.0060(10) 0.0104(11) -0.0017(10)
C13 0.065(3) 0.057(2) 0.079(4) -0.007(2) 0.017(2) -0.0007(19)
Cl1 0.067(8) 0.101(13) 0.186(17) -0.049(11) -0.046(8) 0.044(8)
Cl3 0.302(14) 0.206(9) 0.123(4) 0.052(5) 0.046(7) 0.009(7)
Cl4 0.129(7) 0.260(16) 0.193(12) 0.012(10) 0.034(7) -0.067(9)
Cl5 0.113(2) 0.110(2) 0.091(4) -0.0178(18) 0.003(2) -0.0376(15)
Cl6 0.146(4) 0.0774(19) 0.082(4) -0.0204(16) -0.002(2) -0.0163(19)
C12 0.165(16) 0.107(11) 0.105(11) 0.037(8) -0.018(8) -0.025(10)

loop_
_atom_type_symbol
_atom_type_description
_atom_type_scat_dispersion_real
_atom_type_scat_dispersion_imag
_atom_type_scat_source
C C 0.0033 0.0016 'International Tables Vol C Tables 4.2.6.8 and 6.1.1.4'
H H 0.0000 0.0000 'International Tables Vol C Tables 4.2.6.8 and 6.1.1.4'
Cl Cl 0.1484 0.1585 'International Tables Vol C Tables 4.2.6.8 and 6.1.1.4'
N N 0.0061 0.0033 'International Tables Vol C Tables 4.2.6.8 and 6.1.1.4'
O O 0.0106 0.0060 'International Tables Vol C Tables 4.2.6.8 and 6.1.1.4'

loop_
_geom_angle_atom_site_label_1
_geom_angle_atom_site_label_2
_geom_angle_atom_site_label_3
_geom_angle
_geom_angle_site_symmetry_1
_geom_angle_site_symmetry_3
C8 N1 C7 115.33(15) . .
C8 N1 H17A 108.4 . .
C7 N1 H17A 108.4 . .
C8 N1 H17B 108.4 . .
C7 N1 H17B 108.5 . .
H17A N1 H17B 107.5 . .
C2 C1 C6 120.3(2) . .
C2 C1 H15 119.9 . .
C6 C1 H15 119.9 . .
C3 C2 C1 120.8(3) . .
C3 C2 H14 119.6 . .
C1 C2 H14 119.6 . .
C4 C3 C2 119.4(3) . .
C4 C3 H13 120.3 . .
C2 C3 H13 120.3 . .
C3 C4 C5 120.6(3) . .
C3 C4 H12 119.7 . .
C5 C4 H12 119.7 . .
C4 C5 C6 120.8(2) . .
C4 C5 H11 119.6 . .
C6 C5 H11 119.6 . .
C1 C6 C5 118.0(2) . .
C1 C6 C7 121.4(2) . .
C5 C6 C7 120.5(2) . .
N1 C7 C6 111.67(15) . .
N1 C7 H16A 109.3 . .
C6 C7 H16A 109.3 . .
N1 C7 H16B 109.3 . .
C6 C7 H16B 109.3 . .
H16A C7 H16B 107.9 . .
N1 C8 C10 111.3(2) . .
N1 C8 C9 108.26(18) . .
C10 C8 C9 113.0(2) . .
N1 C8 H8 108.0 . .
C10 C8 H8 108.0 . .
C9 C8 H8 108.0 . .
C8 C9 H20A 109.5 . .
C8 C9 H20B 109.5 . .
H20A C9 H20B 109.5 . .
C8 C9 H20C 109.5 . .
H20A C9 H20C 109.5 . .
H20B C9 H20C 109.5 . .
C8 C10 H19A 109.5 . .
C8 C10 H19B 109.5 . .
H19A C10 H19B 109.5 . .
C8 C10 H19C 109.5 . .
H19A C10 H19C 109.5 . .
H19B C10 H19C 109.5 . .
Cl3 Cl2 C12 65.8(14) . .
Cl3 Cl2 C13 86.2(13) . .
C12 Cl2 C13 20.6(6) . .
O1 C11 O2 126.0(2) . .
O1 C11 C12 117.8(7) . .
O2 C11 C12 114.7(7) . .
O1 C11 C13 115.4(3) . .
O2 C11 C13 117.7(3) . .
C12 C11 C13 23.8(7) . .
C12 C13 Cl4 110(3) . .
C12 C13 C11 77(2) . .
Cl4 C13 C11 124.4(9) . .
C12 C13 Cl1 77(2) . .
Cl4 C13 Cl1 114.3(12) . .
C11 C13 Cl1 120.8(10) . .
C12 C13 Cl5 77(2) . .
Cl4 C13 Cl5 33.4(7) . .
C11 C13 Cl5 112.6(5) . .
Cl1 C13 Cl5 111.6(10) . .
C12 C13 Cl2 66(2) . .
Cl4 C13 Cl2 123.7(9) . .
C11 C13 Cl2 109.8(4) . .
Cl1 C13 Cl2 12.8(9) . .
Cl5 C13 Cl2 113.9(5) . .
C12 C13 Cl6 65(2) . .
Cl4 C13 Cl6 45.3(9) . .
C11 C13 Cl6 111.9(5) . .
Cl1 C13 Cl6 102.9(10) . .
Cl5 C13 Cl6 13.0(6) . .
Cl2 C13 Cl6 103.2(5) . .
C12 C13 Cl3 49(2) . .
Cl4 C13 Cl3 126.8(9) . .
C11 C13 Cl3 99.8(5) . .
Cl1 C13 Cl3 29.4(11) . .
Cl5 C13 Cl3 106.9(6) . .
Cl2 C13 Cl3 17.5(4) . .
Cl6 C13 Cl3 94.6(6) . .
C12 C13 H13A 163.6 . .
Cl4 C13 H13A 72.5 . .
C11 C13 H13A 115.9 . .
Cl1 C13 H13A 87.1 . .
Cl5 C13 H13A 105.6 . .
Cl2 C13 H13A 98.4 . .
Cl6 C13 H13A 115.8 . .
Cl3 C13 H13A 115.9 . .
Cl3 Cl1 C12 64.1(17) . .
Cl3 Cl1 C13 84.9(18) . .
C12 Cl1 C13 21.7(7) . .
Cl2 Cl3 Cl1 15.7(18) . .
Cl2 Cl3 C12 94.5(17) . .
Cl1 Cl3 C12 83(2) . .
Cl2 Cl3 C13 76.3(14) . .
Cl1 Cl3 C13 65.6(19) . .
C12 Cl3 C13 18.4(7) . .
Cl2 Cl3 H12A 131.6 . .
Cl1 Cl3 H12A 118.6 . .
C12 Cl3 H12A 37.4 . .
C13 Cl3 H12A 55.8 . .
Cl5 Cl4 Cl6 12.1(9) . .
Cl5 Cl4 C13 96.4(11) . .
Cl6 Cl4 C13 88.0(10) . .
Cl5 Cl4 C12 75.6(11) . .
Cl6 Cl4 C12 66.9(10) . .
C13 Cl4 C12 21.1(7) . .
Cl5 Cl4 H13A 138.7 . .
Cl6 Cl4 H13A 128.6 . .
C13 Cl4 H13A 42.9 . .
C12 Cl4 H13A 63.3 . .
Cl4 Cl5 C12 71.5(11) . .
Cl4 Cl5 C13 50.2(9) . .
C12 Cl5 C13 21.5(6) . .
Cl4 Cl6 C12 67.2(8) . .
Cl4 Cl6 C13 46.8(6) . .
C12 Cl6 C13 20.4(6) . .
C13 C12 Cl3 113(3) . .
C13 C12 C11 80(2) . .
Cl3 C12 C11 118.0(13) . .
C13 C12 Cl6 95(3) . .
Cl3 C12 Cl6 116.8(12) . .
C11 C12 Cl6 122.6(11) . .
C13 C12 Cl4 49(2) . .
Cl3 C12 Cl4 128.2(14) . .
C11 C12 Cl4 105.9(11) . .
Cl6 C12 Cl4 46.0(9) . .
C13 C12 Cl2 93(2) . .
Cl3 C12 Cl2 19.7(6) . .
C11 C12 Cl2 119.1(11) . .
Cl6 C12 Cl2 118.3(11) . .
Cl4 C12 Cl2 113.5(12) . .
C13 C12 Cl5 81(2) . .
Cl3 C12 Cl5 126.9(13) . .
C11 C12 Cl5 114.8(10) . .
Cl6 C12 Cl5 14.2(7) . .
Cl4 C12 Cl5 32.9(7) . .
Cl2 C12 Cl5 123.7(11) . .
C13 C12 Cl1 81(2) . .
Cl3 C12 Cl1 32.9(13) . .
C11 C12 Cl1 123.5(14) . .
Cl6 C12 Cl1 111.6(13) . .
Cl4 C12 Cl1 99.9(15) . .
Cl2 C12 Cl1 14.0(10) . .
Cl5 C12 Cl1 114.1(14) . .
C13 C12 H12A 171.6 . .
Cl3 C12 H12A 75.6 . .
C11 C12 H12A 95.1 . .
Cl6 C12 H12A 82.6 . .
Cl4 C12 H12A 128.0 . .
Cl2 C12 H12A 95.2 . .
Cl5 C12 H12A 95.1 . .
Cl1 C12 H12A 107.1 . .

loop_
_geom_bond_atom_site_label_1
_geom_bond_atom_site_label_2
_geom_bond_distance
_geom_bond_site_symmetry_2
N1 C8 1.497(3) .
N1 C7 1.493(3) .
N1 H17A 0.9200 .
N1 H17B 0.9198 .
C1 C2 1.381(4) .
C1 C6 1.383(3) .
C1 H15 0.9500 .
C2 C3 1.363(4) .
C2 H14 0.9500 .
C3 C4 1.359(4) .
C3 H13 0.9500 .
C4 C5 1.378(4) .
C4 H12 0.9500 .
C5 C6 1.383(3) .
C5 H11 0.9500 .
C6 C7 1.500(3) .
C7 H16A 0.9900 .
C7 H16B 0.9900 .
C8 C10 1.496(4) .
C8 C9 1.517(4) .
C8 H8 1.0000 .
C9 H20A 0.9800 .
C9 H20B 0.9800 .
C9 H20C 0.9800 .
C10 H19A 0.9800 .
C10 H19B 0.9800 .
C10 H19C 0.9800 .
Cl2 Cl3 0.559(15) .
Cl2 C12 1.657(17) .
Cl2 C13 1.807(9) .
O1 C11 1.218(2) .
O2 C11 1.225(2) .
C11 C12 1.535(18) .
C11 C13 1.552(9) .
C13 C12 0.636(18) .
C13 Cl4 1.326(16) .
C13 Cl1 1.70(3) .
C13 Cl5 1.716(11) .
C13 Cl6 1.819(11) .
C13 Cl3 1.857(14) .
C13 H13A 1.0001 .
Cl1 Cl3 0.92(3) .
Cl1 C12 1.67(3) .
Cl3 C12 1.52(2) .
Cl3 H12A 1.5958 .
Cl4 Cl5 0.950(17) .
Cl4 Cl6 1.29(2) .
Cl4 C12 1.66(2) .
Cl4 H13A 1.4010 .
Cl5 C12 1.69(2) .
Cl6 C12 1.65(2) .
C12 H12A 1.0000 .

loop_
_geom_torsion_atom_site_label_1
_geom_torsion_atom_site_label_2
_geom_torsion_atom_site_label_3
_geom_torsion_atom_site_label_4
_geom_torsion
_geom_torsion_site_symmetry_1
_geom_torsion_site_symmetry_2
_geom_torsion_site_symmetry_3
_geom_torsion_site_symmetry_4
C6 C1 C2 C3 -0.7(4) . . . .
C1 C2 C3 C4 0.1(4) . . . .
C2 C3 C4 C5 1.0(4) . . . .
C3 C4 C5 C6 -1.5(4) . . . .
C2 C1 C6 C5 0.2(3) . . . .
C2 C1 C6 C7 -179.2(2) . . . .
C4 C5 C6 C1 0.9(3) . . . .
C4 C5 C6 C7 -179.7(2) . . . .
C8 N1 C7 C6 -178.89(18) . . . .
C1 C6 C7 N1 -82.6(3) . . . .
C5 C6 C7 N1 98.1(2) . . . .
C7 N1 C8 C10 64.6(3) . . . .
C7 N1 C8 C9 -170.7(2) . . . .
O1 C11 C13 C12 -102(2) . . . .
O2 C11 C13 C12 89(2) . . . .
O1 C11 C13 Cl4 152.7(10) . . . .
O2 C11 C13 Cl4 -16.9(11) . . . .
C12 C11 C13 Cl4 -106(3) . . . .
O1 C11 C13 Cl1 -36.0(11) . . . .
O2 C11 C13 Cl1 154.4(11) . . . .
C12 C11 C13 Cl1 66(2) . . . .
O1 C11 C13 Cl5 -171.5(4) . . . .
O2 C11 C13 Cl5 18.9(6) . . . .
C12 C11 C13 Cl5 -70(2) . . . .
O1 C11 C13 Cl2 -43.4(4) . . . .
O2 C11 C13 Cl2 147.0(3) . . . .
C12 C11 C13 Cl2 58(2) . . . .
O1 C11 C13 Cl6 -157.4(5) . . . .
O2 C11 C13 Cl6 33.0(6) . . . .
C12 C11 C13 Cl6 -56(2) . . . .
O1 C11 C13 Cl3 -58.3(5) . . . .
O2 C11 C13 Cl3 132.1(5) . . . .
C12 C11 C13 Cl3 43(2) . . . .
Cl3 Cl2 C13 C12 7(3) . . . .
Cl3 Cl2 C13 Cl4 106.4(19) . . . .
C12 Cl2 C13 Cl4 99(3) . . . .
Cl3 Cl2 C13 C11 -57.6(16) . . . .
C12 Cl2 C13 C11 -65(2) . . . .
Cl3 Cl2 C13 Cl1 152(5) . . . .
C12 Cl2 C13 Cl1 145(5) . . . .
Cl3 Cl2 C13 Cl5 69.7(17) . . . .
C12 Cl2 C13 Cl5 63(2) . . . .
Cl3 Cl2 C13 Cl6 61.8(17) . . . .
C12 Cl2 C13 Cl6 55(2) . . . .
C12 Cl2 C13 Cl3 -7(3) . . . .
C12 C13 Cl1 Cl3 16(3) . . . .
Cl4 C13 Cl1 Cl3 122.6(18) . . . .
C11 C13 Cl1 Cl3 -50(2) . . . .
Cl5 C13 Cl1 Cl3 86.3(18) . . . .
Cl2 C13 Cl1 Cl3 -17(3) . . . .
Cl6 C13 Cl1 Cl3 76.1(18) . . . .
Cl4 C13 Cl1 C12 107(3) . . . .
C11 C13 Cl1 C12 -66(2) . . . .
Cl5 C13 Cl1 C12 70(2) . . . .
Cl2 C13 Cl1 C12 -33(5) . . . .
Cl6 C13 Cl1 C12 60(2) . . . .
Cl3 C13 Cl1 C12 -16(3) . . . .
C12 Cl2 Cl3 Cl1 -43(7) . . . .
C13 Cl2 Cl3 Cl1 -46(7) . . . .
C13 Cl2 Cl3 C12 -2.7(11) . . . .
C12 Cl2 Cl3 C13 2.7(11) . . . .
C12 Cl1 Cl3 Cl2 137(7) . . . .
C13 Cl1 Cl3 Cl2 130(7) . . . .
C13 Cl1 Cl3 C12 -6.5(11) . . . .
C12 Cl1 Cl3 C13 6.5(11) . . . .
C12 C13 Cl3 Cl2 -171(4) . . . .
Cl4 C13 Cl3 Cl2 -85.9(19) . . . .
C11 C13 Cl3 Cl2 126.2(16) . . . .
Cl1 C13 Cl3 Cl2 -12(2) . . . .
Cl5 C13 Cl3 Cl2 -116.3(16) . . . .
Cl6 C13 Cl3 Cl2 -120.6(16) . . . .
C12 C13 Cl3 Cl1 -159(4) . . . .
Cl4 C13 Cl3 Cl1 -74(2) . . . .
C11 C13 Cl3 Cl1 138.5(18) . . . .
Cl5 C13 Cl3 Cl1 -104.1(18) . . . .
Cl2 C13 Cl3 Cl1 12(2) . . . .
Cl6 C13 Cl3 Cl1 -108.4(19) . . . .
Cl4 C13 Cl3 C12 85(3) . . . .
C11 C13 Cl3 C12 -62(3) . . . .
Cl1 C13 Cl3 C12 159(4) . . . .
Cl5 C13 Cl3 C12 55(3) . . . .
Cl2 C13 Cl3 C12 171(4) . . . .
Cl6 C13 Cl3 C12 51(3) . . . .
C12 C13 Cl4 Cl5 -8(3) . . . .
C11 C13 Cl4 Cl5 78.9(13) . . . .
Cl1 C13 Cl4 Cl5 -92.8(16) . . . .
Cl2 C13 Cl4 Cl5 -82.7(14) . . . .
Cl6 C13 Cl4 Cl5 -8.6(9) . . . .
Cl3 C13 Cl4 Cl5 -61.6(16) . . . .
C12 C13 Cl4 Cl6 0(3) . . . .
C11 C13 Cl4 Cl6 87.6(10) . . . .
Cl1 C13 Cl4 Cl6 -84.2(14) . . . .
Cl5 C13 Cl4 Cl6 8.6(9) . . . .
Cl2 C13 Cl4 Cl6 -74.1(12) . . . .
Cl3 C13 Cl4 Cl6 -53.0(14) . . . .
C11 C13 Cl4 C12 87(3) . . . .
Cl1 C13 Cl4 C12 -84(3) . . . .
Cl5 C13 Cl4 C12 8(3) . . . .
Cl2 C13 Cl4 C12 -74(3) . . . .
Cl6 C13 Cl4 C12 0(3) . . . .
Cl3 C13 Cl4 C12 -53(2) . . . .
Cl6 Cl4 Cl5 C12 -43(4) . . . .
C13 Cl4 Cl5 C12 3.1(11) . . . .
Cl6 Cl4 Cl5 C13 -46(4) . . . .
C12 Cl4 Cl5 C13 -3.1(11) . . . .
C12 C13 Cl5 Cl4 172(3) . . . .
C11 C13 Cl5 Cl4 -118.7(14) . . . .
Cl1 C13 Cl5 Cl4 101.7(16) . . . .
Cl2 C13 Cl5 Cl4 115.5(13) . . . .
Cl6 C13 Cl5 Cl4 152(3) . . . .
Cl3 C13 Cl5 Cl4 132.6(14) . . . .
Cl4 C13 Cl5 C12 -172(3) . . . .
C11 C13 Cl5 C12 69(2) . . . .
Cl1 C13 Cl5 C12 -70(2) . . . .
Cl2 C13 Cl5 C12 -56(2) . . . .
Cl6 C13 Cl5 C12 -20(3) . . . .
Cl3 C13 Cl5 C12 -39(2) . . . .
Cl5 Cl4 Cl6 C12 135(4) . . . .
C13 Cl4 Cl6 C12 -0.1(11) . . . .
Cl5 Cl4 Cl6 C13 135(4) . . . .
C12 Cl4 Cl6 C13 0.1(11) . . . .
C12 C13 Cl6 Cl4 -180(3) . . . .
C11 C13 Cl6 Cl4 -117.3(11) . . . .
Cl1 C13 Cl6 Cl4 111.5(14) . . . .
Cl5 C13 Cl6 Cl4 -21(3) . . . .
Cl2 C13 Cl6 Cl4 124.7(11) . . . .
Cl3 C13 Cl6 Cl4 140.1(12) . . . .
Cl4 C13 Cl6 C12 180(3) . . . .
C11 C13 Cl6 C12 62(2) . . . .
Cl1 C13 Cl6 C12 -69(2) . . . .
Cl5 C13 Cl6 C12 158(4) . . . .
Cl2 C13 Cl6 C12 -56(2) . . . .
Cl3 C13 Cl6 C12 -40(2) . . . .
Cl4 C13 C12 Cl3 -121.8(18) . . . .
C11 C13 C12 Cl3 116(2) . . . .
Cl1 C13 C12 Cl3 -10.4(18) . . . .
Cl5 C13 C12 Cl3 -126(2) . . . .
Cl2 C13 C12 Cl3 -2.8(12) . . . .
Cl6 C13 C12 Cl3 -122(2) . . . .
Cl4 C13 C12 C11 122.1(13) . . . .
Cl1 C13 C12 C11 -126.5(10) . . . .
Cl5 C13 C12 C11 117.4(5) . . . .
Cl2 C13 C12 C11 -119.0(10) . . . .
Cl6 C13 C12 C11 122.3(10) . . . .
Cl3 C13 C12 C11 -116(2) . . . .
Cl4 C13 C12 Cl6 0(2) . . . .
C11 C13 C12 Cl6 -122.3(10) . . . .
Cl1 C13 C12 Cl6 111.2(13) . . . .
Cl5 C13 C12 Cl6 -4.9(8) . . . .
Cl2 C13 C12 Cl6 118.7(14) . . . .
Cl3 C13 C12 Cl6 122(2) . . . .
C11 C13 C12 Cl4 -122.1(13) . . . .
Cl1 C13 C12 Cl4 111.4(16) . . . .
Cl5 C13 C12 Cl4 -4.7(16) . . . .
Cl2 C13 C12 Cl4 118.9(13) . . . .
Cl6 C13 C12 Cl4 0(2) . . . .
Cl3 C13 C12 Cl4 121.8(18) . . . .
Cl4 C13 C12 Cl2 -118.9(13) . . . .
C11 C13 C12 Cl2 119.0(10) . . . .
Cl1 C13 C12 Cl2 -7.5(11) . . . .
Cl5 C13 C12 Cl2 -123.6(10) . . . .
Cl6 C13 C12 Cl2 -118.7(14) . . . .
Cl3 C13 C12 Cl2 2.8(12) . . . .
Cl4 C13 C12 Cl5 4.7(16) . . . .
C11 C13 C12 Cl5 -117.4(5) . . . .
Cl1 C13 C12 Cl5 116.1(10) . . . .
Cl2 C13 C12 Cl5 123.6(10) . . . .
Cl6 C13 C12 Cl5 4.9(8) . . . .
Cl3 C13 C12 Cl5 126(2) . . . .
Cl4 C13 C12 Cl1 -111.4(16) . . . .
C11 C13 C12 Cl1 126.5(10) . . . .
Cl5 C13 C12 Cl1 -116.1(10) . . . .
Cl2 C13 C12 Cl1 7.5(11) . . . .
Cl6 C13 C12 Cl1 -111.2(13) . . . .
Cl3 C13 C12 Cl1 10.4(18) . . . .
Cl2 Cl3 C12 C13 8(3) . . . .
Cl1 Cl3 C12 C13 19(3) . . . .
Cl2 Cl3 C12 C11 98.5(19) . . . .
Cl1 Cl3 C12 C11 109(2) . . . .
C13 Cl3 C12 C11 90(3) . . . .
Cl2 Cl3 C12 Cl6 -100(2) . . . .
Cl1 Cl3 C12 Cl6 -89(2) . . . .
C13 Cl3 C12 Cl6 -108(3) . . . .
Cl2 Cl3 C12 Cl4 -46(3) . . . .
Cl1 Cl3 C12 Cl4 -35(2) . . . .
C13 Cl3 C12 Cl4 -54(3) . . . .
Cl1 Cl3 C12 Cl2 11(2) . . . .
C13 Cl3 C12 Cl2 -8(3) . . . .
Cl2 Cl3 C12 Cl5 -88(2) . . . .
Cl1 Cl3 C12 Cl5 -77(2) . . . .
C13 Cl3 C12 Cl5 -96(3) . . . .
Cl2 Cl3 C12 Cl1 -11(2) . . . .
C13 Cl3 C12 Cl1 -19(3) . . . .
O1 C11 C12 C13 90(2) . . . .
O2 C11 C12 C13 -103(2) . . . .
O1 C11 C12 Cl3 -20.0(15) . . . .
O2 C11 C12 Cl3 146.6(10) . . . .
C13 C11 C12 Cl3 -110(3) . . . .
O1 C11 C12 Cl6 179.2(9) . . . .
O2 C11 C12 Cl6 -14.3(15) . . . .
C13 C11 C12 Cl6 89(3) . . . .
O1 C11 C12 Cl4 131.7(9) . . . .
O2 C11 C12 Cl4 -61.7(13) . . . .
C13 C11 C12 Cl4 41.4(18) . . . .
O1 C11 C12 Cl2 2.4(14) . . . .
O2 C11 C12 Cl2 169.0(8) . . . .
C13 C11 C12 Cl2 -88(2) . . . .
O1 C11 C12 Cl5 165.6(8) . . . .
O2 C11 C12 Cl5 -27.8(13) . . . .
C13 C11 C12 Cl5 75(2) . . . .
O1 C11 C12 Cl1 18.0(19) . . . .
O2 C11 C12 Cl1 -175.4(15) . . . .
C13 C11 C12 Cl1 -72(2) . . . .
Cl4 Cl6 C12 C13 0(2) . . . .
Cl4 Cl6 C12 Cl3 118.5(16) . . . .
C13 Cl6 C12 Cl3 118(3) . . . .
Cl4 Cl6 C12 C11 -80.4(14) . . . .
C13 Cl6 C12 C11 -81(2) . . . .
C13 Cl6 C12 Cl4 0(2) . . . .
Cl4 Cl6 C12 Cl2 96.3(14) . . . .
C13 Cl6 C12 Cl2 96(3) . . . .
Cl4 Cl6 C12 Cl5 -20(2) . . . .
C13 Cl6 C12 Cl5 -20(3) . . . .
Cl4 Cl6 C12 Cl1 82.7(17) . . . .
C13 Cl6 C12 Cl1 82(3) . . . .
Cl5 Cl4 C12 C13 171(3) . . . .
Cl6 Cl4 C12 C13 -180(3) . . . .
Cl5 Cl4 C12 Cl3 -100.9(18) . . . .
Cl6 Cl4 C12 Cl3 -92.1(17) . . . .
C13 Cl4 C12 Cl3 88(3) . . . .
Cl5 Cl4 C12 C11 111.3(13) . . . .
Cl6 Cl4 C12 C11 120.2(12) . . . .
C13 Cl4 C12 C11 -60(2) . . . .
Cl5 Cl4 C12 Cl6 -8.9(9) . . . .
C13 Cl4 C12 Cl6 180(3) . . . .
Cl5 Cl4 C12 Cl2 -116.2(13) . . . .
Cl6 Cl4 C12 Cl2 -107.4(12) . . . .
C13 Cl4 C12 Cl2 72(2) . . . .
Cl6 Cl4 C12 Cl5 8.9(9) . . . .
C13 Cl4 C12 Cl5 -171(3) . . . .
Cl5 Cl4 C12 Cl1 -119.5(15) . . . .
Cl6 Cl4 C12 Cl1 -110.6(14) . . . .
C13 Cl4 C12 Cl1 69(3) . . . .
Cl3 Cl2 C12 C13 -172(3) . . . .
C13 Cl2 C12 Cl3 172(3) . . . .
Cl3 Cl2 C12 C11 -92(2) . . . .
C13 Cl2 C12 C11 80(2) . . . .
Cl3 Cl2 C12 Cl6 91(2) . . . .
C13 Cl2 C12 Cl6 -97(3) . . . .
Cl3 Cl2 C12 Cl4 142(2) . . . .
C13 Cl2 C12 Cl4 -46(2) . . . .
Cl3 Cl2 C12 Cl5 106(2) . . . .
C13 Cl2 C12 Cl5 -82(3) . . . .
Cl3 Cl2 C12 Cl1 156(5) . . . .
C13 Cl2 C12 Cl1 -32(5) . . . .
Cl4 Cl5 C12 C13 -7(2) . . . .
Cl4 Cl5 C12 Cl3 105.3(18) . . . .
C13 Cl5 C12 Cl3 112(3) . . . .
Cl4 Cl5 C12 C11 -80.8(15) . . . .
C13 Cl5 C12 C11 -74(2) . . . .
Cl4 Cl5 C12 Cl6 153(3) . . . .
C13 Cl5 C12 Cl6 160(3) . . . .
C13 Cl5 C12 Cl4 7(2) . . . .
Cl4 Cl5 C12 Cl2 81.5(15) . . . .
C13 Cl5 C12 Cl2 88(3) . . . .
Cl4 Cl5 C12 Cl1 69.9(17) . . . .
C13 Cl5 C12 Cl1 76(3) . . . .
Cl3 Cl1 C12 C13 -162(3) . . . .
C13 Cl1 C12 Cl3 162(3) . . . .
Cl3 Cl1 C12 C11 -91(2) . . . .
C13 Cl1 C12 C11 71(2) . . . .
Cl3 Cl1 C12 Cl6 106.2(19) . . . .
C13 Cl1 C12 Cl6 -92(3) . . . .
Cl3 Cl1 C12 Cl4 152.6(18) . . . .
C13 Cl1 C12 Cl4 -45(2) . . . .
Cl3 Cl1 C12 Cl2 -15(3) . . . .
C13 Cl1 C12 Cl2 147(5) . . . .
Cl3 Cl1 C12 Cl5 121.4(18) . . . .
C13 Cl1 C12 Cl5 -76(2) . . . .
